data_4000462
_journal_name_full 'Chemistry of Materials'
_journal_paper_doi 10.1021/cm031048p
_journal_year 2004
_chemical_formula_sum 'C6 K2 Mg2 N6 O3 S6'
_chemical_formula_weight 523.30
_space_group_IT_number 185
_symmetry_cell_setting hexagonal
_symmetry_space_group_name_Hall 'P 6c -2'
_symmetry_space_group_name_H-M 'P 63 c m'
_atom_sites_solution_hydrogens geom
_atom_sites_solution_primary direct
_atom_sites_solution_secondary difmap
_cell_angle_alpha 90.00
_cell_angle_beta 90.00
_cell_angle_gamma 120.00
_cell_formula_units_Z 2
_cell_length_a 8.8525(11)
_cell_length_b 8.8525(11)
_cell_length_c 17.327(3)
_cell_measurement_reflns_used ?
_cell_measurement_temperature 293(2)
_cell_measurement_theta_max ?
_cell_measurement_theta_min ?
_cell_volume 1175.9(3)
_diffrn_ambient_temperature 293(2)
_diffrn_detector_area_resol_mean ?
_diffrn_measurement_device_type ?
_diffrn_measurement_method ?
_diffrn_radiation_monochromator graphite
_diffrn_radiation_source 'fine-focus sealed tube'
_diffrn_radiation_type MoK\a
_diffrn_radiation_wavelength 0.71073
_diffrn_reflns_av_R_equivalents 0.0609
_diffrn_reflns_av_sigmaI/netI 0.1666
_diffrn_reflns_limit_h_max 11
_diffrn_reflns_limit_h_min -11
_diffrn_reflns_limit_k_max 11
_diffrn_reflns_limit_k_min -11
_diffrn_reflns_limit_l_max 22
_diffrn_reflns_limit_l_min -22
_diffrn_reflns_number 905
_diffrn_reflns_theta_max 28.14
_diffrn_reflns_theta_min 2.35
_diffrn_standards_decay_% ?
_diffrn_standards_interval_count ?
_diffrn_standards_interval_time ?
_diffrn_standards_number ?
_exptl_absorpt_coefficient_mu 1.004
_exptl_absorpt_correction_T_max ?
_exptl_absorpt_correction_T_min ?
_exptl_absorpt_correction_type ?
_exptl_absorpt_process_details ?
_exptl_crystal_colour ?
_exptl_crystal_density_diffrn 1.478
_exptl_crystal_density_meas ?
_exptl_crystal_density_method 'not measured'
_exptl_crystal_description ?
_exptl_crystal_F_000 520
_exptl_crystal_size_max ?
_exptl_crystal_size_mid ?
_exptl_crystal_size_min ?
_refine_ls_abs_structure_details 'Flack H D (1983), Acta Cryst. A39, 876-881'
_refine_ls_abs_structure_Flack 0.3(2)
_refine_ls_extinction_coef ?
_refine_ls_extinction_method none
_refine_ls_goodness_of_fit_ref 0.830
_refine_ls_hydrogen_treatment mixed
_refine_ls_matrix_type full
_refine_ls_number_parameters 52
_refine_ls_number_reflns 554
_refine_ls_number_restraints 1
_refine_ls_restrained_S_all 0.829
_refine_ls_R_factor_all 0.1035
_refine_ls_R_factor_gt 0.0389
_refine_ls_shift/su_max 0.000
_refine_ls_shift/su_mean 0.000
_refine_ls_structure_factor_coef Fsqd
_refine_ls_weighting_details 'calc w=1/[\s^2^(Fo^2^)+(0.0011P)^2^+0.0000P] where P=(Fo^2^+2Fc^2^)/3'
_refine_ls_weighting_scheme calc
_refine_ls_wR_factor_gt 0.0595
_refine_ls_wR_factor_ref 0.0622
_reflns_number_gt 191
_reflns_number_total 554
_reflns_threshold_expression >2sigma(I)
_cod_depositor_comments
;
The following automatic conversions were performed:
'_symmetry_cell_setting' value 'Hexagonal' changed to 'hexagonal'
according to '/home/saulius/struct/CIF-dictionaries/cif_core.dic'
dictionary named 'cif_core.dic' version 2.4.1 from 2010-06-29.

Automatic conversion script
Id: cif_fix_enum 1527 2010-12-29 10:47:43Z saulius 
;
_cod_original_sg_symbol_H-M 'P ?'
_cod_database_code 4000462

loop_
_symmetry_equiv_pos_as_xyz
'x, y, z'
'-x, -y, z+1/2'
'y, x, z'
'-y, -x, z+1/2'
'-x+y, y, z+1/2'
'x-y, -y, z'
'-x, -x+y, z'
'x, x-y, z+1/2'
'-y, x-y, z'
'y, -x+y, z+1/2'
'x-y, x, z+1/2'
'-x+y, -x, z'

loop_
_atom_site_label
_atom_site_type_symbol
_atom_site_fract_x
_atom_site_fract_y
_atom_site_fract_z
_atom_site_U_iso_or_equiv
_atom_site_adp_type
_atom_site_occupancy
_atom_site_symmetry_multiplicity
_atom_site_calc_flag
_atom_site_refinement_flags
_atom_site_disorder_assembly
_atom_site_disorder_group
K1 K 0.3333 0.6667 0.0511(3) 0.0750(11) Uani 1 3 d S . .
S1 S 0.4458(3) 0.4458(3) -0.0725(3) 0.0676(10) Uani 1 2 d S . .
S2 S 0.5022(6) 0.0000 0.1749(4) 0.0570(8) Uani 1 2 d S . .
Mg1 Mg 0.0000 0.0000 0.0946(4) 0.036(2) Uani 1 6 d S . .
Mg2 Mg 0.0000 0.0000 0.2693(3) 0.026(2) Uani 1 6 d S . .
O1 O 0.0000 -0.2172(10) 0.3333(5) 0.072(3) Uani 1 2 d S . .
N1 N 0.1983(11) 0.1983(11) 0.0286(5) 0.043(3) Uani 1 2 d S . .
N2 N 0.1899(10) 0.0000 0.1849(7) 0.033(2) Uani 1 2 d S . .
C1 C 0.2999(14) 0.2999(14) -0.0149(7) 0.040(4) Uani 1 2 d S . .
C2 C 0.3204(13) 0.0000 0.1799(9) 0.029(3) Uani 1 2 d S . .

loop_
_atom_site_aniso_label
_atom_site_aniso_U_11
_atom_site_aniso_U_22
_atom_site_aniso_U_33
_atom_site_aniso_U_23
_atom_site_aniso_U_13
_atom_site_aniso_U_12
K1 0.0719(12) 0.0719(12) 0.081(3) 0.000 0.000 0.0359(6)
S1 0.0607(15) 0.0607(15) 0.061(2) 0.018(3) 0.018(3) 0.015(2)
S2 0.0363(9) 0.0734(19) 0.074(2) 0.000 0.0036(16) 0.0367(10)
Mg1 0.038(3) 0.038(3) 0.033(5) 0.000 0.000 0.0189(15)
Mg2 0.024(3) 0.024(3) 0.029(5) 0.000 0.000 0.0119(13)
O1 0.076(6) 0.069(5) 0.071(8) 0.010(6) 0.000 0.038(3)
N1 0.031(4) 0.031(4) 0.048(9) 0.011(5) 0.011(5) 0.001(5)
N2 0.026(4) 0.028(5) 0.046(7) 0.000 0.006(6) 0.014(3)
C1 0.031(6) 0.031(6) 0.065(10) -0.015(7) -0.015(7) 0.019(6)
C2 0.029(5) 0.023(6) 0.032(8) 0.000 -0.002(8) 0.012(3)
